data_2225022
loop_
_publ_author_name
'Jasinski, Jerry P.'
'Butcher, Ray J.'
'Hakim Al-arique, Q. N. M.'
'Yathirajan, H. S.'
'Narayana, B.'

_publ_section_title
;
 1-(1,3-Benzodioxol-5-yl)ethanone
;
_journal_coeditor_code IM2174
_journal_issue 2
_journal_name_full 'Acta Crystallographica Section E'
_journal_page_first o383
_journal_paper_doi 10.1107/S1600536810001352
_journal_volume 66
_journal_year 2010
_chemical_formula_iupac 'C9 H8 O3'
_chemical_formula_moiety 'C9 H8 O3'
_chemical_formula_sum 'C9 H8 O3'
_chemical_formula_weight 164.15
_chemical_name_systematic
;
1-(1,3-Benzodioxol-5-yl)ethanone
;
_space_group_IT_number 14
_symmetry_cell_setting monoclinic
_symmetry_space_group_name_Hall '-P 2ybc'
_symmetry_space_group_name_H-M 'P 1 21/c 1'
_atom_sites_solution_hydrogens geom
_atom_sites_solution_primary direct
_atom_sites_solution_secondary difmap
_cell_angle_alpha 90.00
_cell_angle_beta 105.973(3)
_cell_angle_gamma 90.00
_cell_formula_units_Z 4
_cell_length_a 9.4697(3)
_cell_length_b 10.8445(3)
_cell_length_c 7.5148(3)
_cell_measurement_reflns_used 5168
_cell_measurement_temperature 200(2)
_cell_measurement_theta_max 34.7156
_cell_measurement_theta_min 4.8428
_cell_volume 741.93(4)
_computing_cell_refinement '<i>CrysAlis Pro</i> (Oxford Diffraction, 2007)'
_computing_data_collection '<i>CrysAlis Pro</i> (Oxford Diffraction, 2007)'
_computing_data_reduction '<i>CrysAlis Pro</i> (Oxford Diffraction, 2007)'
_computing_molecular_graphics '<i>SHELXTL</i> (Sheldrick, 2008)'
_computing_publication_material '<i>SHELXTL</i> (Sheldrick, 2008)'
_computing_structure_refinement '<i>SHELXL97</i> (Sheldrick, 2008)'
_computing_structure_solution '<i>SHELXS97</i> (Sheldrick, 2008)'
_diffrn_ambient_temperature 200(2)
_diffrn_detector_area_resol_mean 10.5081
_diffrn_measured_fraction_theta_full 0.993
_diffrn_measured_fraction_theta_max 0.954
_diffrn_measurement_device_type 'Oxford Diffraction R Gemini'
_diffrn_measurement_method '\f and \w scans'
_diffrn_radiation_monochromator graphite
_diffrn_radiation_source 'fine-focus sealed tube'
_diffrn_radiation_type MoK\a
_diffrn_radiation_wavelength 0.71073
_diffrn_reflns_av_R_equivalents 0.0237
_diffrn_reflns_av_sigmaI/netI 0.0267
_diffrn_reflns_limit_h_max 14
_diffrn_reflns_limit_h_min -14
_diffrn_reflns_limit_k_max 15
_diffrn_reflns_limit_k_min -17
_diffrn_reflns_limit_l_max 11
_diffrn_reflns_limit_l_min -11
_diffrn_reflns_number 12470
_diffrn_reflns_theta_full 25.00
_diffrn_reflns_theta_max 34.79
_diffrn_reflns_theta_min 4.86
_diffrn_standards_decay_% <2%
_exptl_absorpt_coefficient_mu 0.111
_exptl_absorpt_correction_T_max 0.972
_exptl_absorpt_correction_T_min 0.909
_exptl_absorpt_correction_type multi-scan
_exptl_absorpt_process_details
;
(CrysAlis RED; Oxford Diffraction, 2007)
;
_exptl_crystal_colour colorless
_exptl_crystal_density_diffrn 1.470
_exptl_crystal_density_method 'not measured'
_exptl_crystal_description 'irregular plate'
_exptl_crystal_F_000 344
_exptl_crystal_size_max 0.58
_exptl_crystal_size_mid 0.45
_exptl_crystal_size_min 0.26
_refine_diff_density_max 0.388
_refine_diff_density_min -0.283
_refine_ls_extinction_method none
_refine_ls_goodness_of_fit_ref 1.031
_refine_ls_hydrogen_treatment constr
_refine_ls_matrix_type full
_refine_ls_number_parameters 110
_refine_ls_number_reflns 3061
_refine_ls_number_restraints 0
_refine_ls_restrained_S_all 1.031
_refine_ls_R_factor_all 0.0642
_refine_ls_R_factor_gt 0.0446
_refine_ls_shift/su_max 0.000
_refine_ls_shift/su_mean 0.000
_refine_ls_structure_factor_coef Fsqd
_refine_ls_weighting_details 'calc w=1/[\s^2^(Fo^2^)+(0.0852P)^2^+0.0000P] where P=(Fo^2^+2Fc^2^)/3'
_refine_ls_weighting_scheme calc
_refine_ls_wR_factor_gt 0.1259
_refine_ls_wR_factor_ref 0.1330
_reflns_number_gt 2215
_reflns_number_total 3061
_reflns_threshold_expression I>2\s(I)
_cod_data_source_file im2174.cif
_cod_data_source_block I
_cod_original_sg_symbol_H-M 'P 21/c'
_cod_database_code 2225022
_cod_database_fobs_code 2225022

loop_
_symmetry_equiv_pos_as_xyz
'x, y, z'
'-x, y+1/2, -z+1/2'
'-x, -y, -z'
'x, -y-1/2, z-1/2'

loop_
_atom_site_type_symbol
_atom_site_label
_atom_site_fract_x
_atom_site_fract_y
_atom_site_fract_z
_atom_site_U_iso_or_equiv
_atom_site_adp_type
_atom_site_calc_flag
_atom_site_refinement_flags
_atom_site_occupancy
_atom_site_disorder_assembly
_atom_site_disorder_group
O O1 0.19844(7) 0.26081(7) 0.45409(11) 0.03260(19) Uani d . 1 . .
O O2 0.12787(7) 0.42705(7) 0.60401(10) 0.02944(17) Uani d . 1 . .
O O3 0.76739(8) 0.26971(7) 0.62415(11) 0.03273(18) Uani d . 1 . .
C C1 0.07627(10) 0.31692(10) 0.50175(15) 0.0315(2) Uani d . 1 . .
H H1A -0.0023 0.3370 0.3882 0.038 Uiso calc R 1 . .
H H1B 0.0357 0.2596 0.5777 0.038 Uiso calc R 1 . .
C C2 0.27739(9) 0.42276(8) 0.64441(11) 0.02067(17) Uani d . 1 . .
C C3 0.37564(9) 0.50450(8) 0.74958(12) 0.02310(18) Uani d . 1 . .
H H3A 0.3448 0.5732 0.8079 0.028 Uiso calc R 1 . .
C C4 0.52406(9) 0.48140(8) 0.76650(12) 0.02156(17) Uani d . 1 . .
H H4A 0.5960 0.5353 0.8397 0.026 Uiso calc R 1 . .
C C5 0.56965(8) 0.38161(8) 0.67914(11) 0.01868(16) Uani d . 1 . .
C C6 0.46499(9) 0.30025(8) 0.56785(12) 0.02042(17) Uani d . 1 . .
H H6A 0.4936 0.2329 0.5048 0.024 Uiso calc R 1 . .
C C7 0.32064(9) 0.32334(8) 0.55556(11) 0.02051(17) Uani d . 1 . .
C C8 0.72805(9) 0.35800(8) 0.70045(12) 0.02201(18) Uani d . 1 . .
C C9 0.84055(10) 0.44275(10) 0.82066(14) 0.0293(2) Uani d . 1 . .
H H9A 0.9373 0.4250 0.8032 0.044 Uiso calc R 1 . .
H H9B 0.8436 0.4298 0.9507 0.044 Uiso calc R 1 . .
H H9C 0.8139 0.5286 0.7863 0.044 Uiso calc R 1 . .

loop_
_atom_site_aniso_label
_atom_site_aniso_U_11
_atom_site_aniso_U_22
_atom_site_aniso_U_33
_atom_site_aniso_U_12
_atom_site_aniso_U_13
_atom_site_aniso_U_23
O1 0.0185(3) 0.0348(4) 0.0419(4) -0.0031(3) 0.0041(3) -0.0136(3)
O2 0.0162(3) 0.0337(4) 0.0373(4) 0.0036(2) 0.0055(3) -0.0046(3)
O3 0.0236(3) 0.0311(4) 0.0461(4) 0.0029(3) 0.0140(3) -0.0052(3)
C1 0.0180(4) 0.0394(5) 0.0362(5) -0.0029(4) 0.0061(4) -0.0063(4)
C2 0.0166(3) 0.0237(4) 0.0217(4) 0.0032(3) 0.0054(3) 0.0019(3)
C3 0.0227(4) 0.0221(4) 0.0248(4) 0.0030(3) 0.0071(3) -0.0028(3)
C4 0.0204(4) 0.0209(4) 0.0227(4) -0.0010(3) 0.0048(3) -0.0013(3)
C5 0.0172(3) 0.0191(4) 0.0201(4) 0.0006(3) 0.0056(3) 0.0024(3)
C6 0.0203(4) 0.0188(4) 0.0230(4) 0.0013(3) 0.0075(3) -0.0009(3)
C7 0.0178(3) 0.0210(4) 0.0217(4) -0.0014(3) 0.0036(3) -0.0005(3)
C8 0.0186(3) 0.0227(4) 0.0261(4) 0.0004(3) 0.0084(3) 0.0039(3)
C9 0.0186(4) 0.0328(5) 0.0353(5) -0.0031(3) 0.0056(3) -0.0003(4)

loop_
_atom_type_symbol
_atom_type_description
_atom_type_scat_dispersion_real
_atom_type_scat_dispersion_imag
_atom_type_scat_source
C C 0.0033 0.0016 'International Tables Vol C Tables 4.2.6.8 and 6.1.1.4'
H H 0.0000 0.0000 'International Tables Vol C Tables 4.2.6.8 and 6.1.1.4'
O O 0.0106 0.0060 'International Tables Vol C Tables 4.2.6.8 and 6.1.1.4'

loop_
_geom_angle_atom_site_label_1
_geom_angle_atom_site_label_2
_geom_angle_atom_site_label_3
_geom_angle_site_symmetry_1
_geom_angle_site_symmetry_3
_geom_angle
_geom_angle_publ_flag
C7 O1 C1 . . 105.37(7) ?
C2 O2 C1 . . 105.72(7) ?
O2 C1 O1 . . 107.93(7) ?
O2 C1 H1A . . 110.1 ?
O1 C1 H1A . . 110.1 ?
O2 C1 H1B . . 110.1 ?
O1 C1 H1B . . 110.1 ?
H1A C1 H1B . . 108.4 ?
O2 C2 C3 . . 127.26(8) ?
O2 C2 C7 . . 110.18(7) ?
C3 C2 C7 . . 122.51(8) ?
C2 C3 C4 . . 116.31(8) ?
C2 C3 H3A . . 121.8 ?
C4 C3 H3A . . 121.8 ?
C5 C4 C3 . . 121.99(8) ?
C5 C4 H4A . . 119.0 ?
C3 C4 H4A . . 119.0 ?
C4 C5 C6 . . 120.31(7) ?
C4 C5 C8 . . 121.13(7) ?
C6 C5 C8 . . 118.56(7) ?
C7 C6 C5 . . 116.75(8) ?
C7 C6 H6A . . 121.6 ?
C5 C6 H6A . . 121.6 ?
C6 C7 O1 . . 128.28(8) ?
C6 C7 C2 . . 122.11(8) ?
O1 C7 C2 . . 109.56(7) ?
O3 C8 C5 . . 120.79(8) ?
O3 C8 C9 . . 120.11(8) ?
C5 C8 C9 . . 119.09(8) ?
C8 C9 H9A . . 109.5 ?
C8 C9 H9B . . 109.5 ?
H9A C9 H9B . . 109.5 ?
C8 C9 H9C . . 109.5 ?
H9A C9 H9C . . 109.5 ?
H9B C9 H9C . . 109.5 ?

loop_
_geom_bond_atom_site_label_1
_geom_bond_atom_site_label_2
_geom_bond_site_symmetry_2
_geom_bond_distance
_geom_bond_publ_flag
O1 C7 . 1.3765(10) ?
O1 C1 . 1.4370(12) ?
O2 C2 . 1.3648(10) ?
O2 C1 . 1.4314(12) ?
O3 C8 . 1.2256(11) ?
C1 H1A . 0.9900 ?
C1 H1B . 0.9900 ?
C2 C3 . 1.3679(12) ?
C2 C7 . 1.3879(12) ?
C3 C4 . 1.3985(11) ?
C3 H3A . 0.9500 ?
C4 C5 . 1.3945(12) ?
C4 H4A . 0.9500 ?
C5 C6 . 1.4157(11) ?
C5 C8 . 1.4862(11) ?
C6 C7 . 1.3676(11) ?
C6 H6A . 0.9500 ?
C8 C9 . 1.5053(12) ?
C9 H9A . 0.9800 ?
C9 H9B . 0.9800 ?
C9 H9C . 0.9800 ?

loop_
_geom_hbond_atom_site_label_D
_geom_hbond_atom_site_label_H
_geom_hbond_atom_site_label_A
_geom_hbond_site_symmetry_A
_geom_hbond_distance_DH
_geom_hbond_distance_HA
_geom_hbond_distance_DA
_geom_hbond_angle_DHA
C3 H3A O3 2_656 0.95 2.50 3.4230(10) 165.0

loop_
_geom_torsion_atom_site_label_1
_geom_torsion_atom_site_label_2
_geom_torsion_atom_site_label_3
_geom_torsion_atom_site_label_4
_geom_torsion_site_symmetry_1
_geom_torsion_site_symmetry_2
_geom_torsion_site_symmetry_3
_geom_torsion_site_symmetry_4
_geom_torsion
_geom_torsion_publ_flag
C2 O2 C1 O1 . . . . -10.84(10) ?
C7 O1 C1 O2 . . . . 10.94(10) ?
C1 O2 C2 C3 . . . . -175.94(9) ?
C1 O2 C2 C7 . . . . 6.63(10) ?
O2 C2 C3 C4 . . . . -178.36(8) ?
C7 C2 C3 C4 . . . . -1.22(13) ?
C2 C3 C4 C5 . . . . 0.83(13) ?
C3 C4 C5 C6 . . . . 0.55(13) ?
C3 C4 C5 C8 . . . . -179.39(8) ?
C4 C5 C6 C7 . . . . -1.54(12) ?
C8 C5 C6 C7 . . . . 178.40(7) ?
C5 C6 C7 O1 . . . . 178.26(8) ?
C5 C6 C7 C2 . . . . 1.19(13) ?
C1 O1 C7 C6 . . . . 175.70(9) ?
C1 O1 C7 C2 . . . . -6.94(10) ?
O2 C2 C7 C6 . . . . 177.78(8) ?
C3 C2 C7 C6 . . . . 0.21(14) ?
O2 C2 C7 O1 . . . . 0.22(10) ?
C3 C2 C7 O1 . . . . -177.35(8) ?
C4 C5 C8 O3 . . . . 179.58(8) ?
C6 C5 C8 O3 . . . . -0.36(12) ?
C4 C5 C8 C9 . . . . 0.81(12) ?
C6 C5 C8 C9 . . . . -179.12(8) ?

loop_
_cod_related_entry_id
_cod_related_entry_database
_cod_related_entry_code
1 ChemSpider 69086
